data_4074698
loop_
_publ_author_name
'Imamura, Yuki'
'Mizuta, Tsutomu'
'Miyoshi, Katsuhiko'

_publ_section_title
;
 Stereoselective Synthesis and Coordination Behavior of Phosphorus-Bridged
 [1.1]Ferrocenophanes
;
_journal_issue 4
_journal_name_full Organometallics
_journal_page_first 882
_journal_paper_doi 10.1021/om050809q
_journal_volume 25
_journal_year 2006
_chemical_formula_sum 'C40 H38 Fe2 P2 Pd'
_chemical_formula_weight 798.78
_space_group_IT_number 2
_symmetry_cell_setting triclinic
_symmetry_Int_Tables_number 2
_symmetry_space_group_name_Hall '-P 1'
_symmetry_space_group_name_H-M 'P -1'
_cell_angle_alpha 101.117(1)
_cell_angle_beta 110.842(1)
_cell_angle_gamma 100.482(1)
_cell_formula_units_Z 2
_cell_length_a 12.1710(2)
_cell_length_b 15.1300(3)
_cell_length_c 10.0340(1)
_cell_measurement_temperature 200.2
_cell_measurement_theta_max 27.9
_cell_volume 1629.97(5)
_computing_cell_refinement 'HKL(Otwinowski, 1997)'
_computing_data_collection 'HKL(Otwinowski, 1997)'
_computing_data_reduction 'HKL(Otwinowski, 1997)'
_computing_publication_material 'teXsan Ver. 1.11'
_computing_structure_refinement 'teXsan Ver. 1.10'
_computing_structure_solution SIR92
_diffrn_detector_area_resol_mean 10.00
_diffrn_measured_fraction_theta_full 0.9244
_diffrn_measured_fraction_theta_max 0.9244
_diffrn_measurement_device_type 'MacScience DIP2030 Imaging Plate'
_diffrn_measurement_method \w
_diffrn_radiation_type 'Mo K\a'
_diffrn_radiation_wavelength 0.7107
_diffrn_reflns_limit_h_max 14
_diffrn_reflns_limit_h_min -16
_diffrn_reflns_limit_k_max 19
_diffrn_reflns_limit_k_min -19
_diffrn_reflns_limit_l_max 13
_diffrn_reflns_limit_l_min 0
_diffrn_reflns_number 7194
_diffrn_reflns_theta_full 27.92
_diffrn_reflns_theta_max 27.92
_exptl_absorpt_coefficient_mu 1.551
_exptl_absorpt_correction_type none
_exptl_crystal_colour orange
_exptl_crystal_density_diffrn 1.627
_exptl_crystal_density_method 'not measured'
_exptl_crystal_description cubic
_exptl_crystal_size_max 0.330
_exptl_crystal_size_mid 0.150
_exptl_crystal_size_min 0.150
_refine_diff_density_max 0.84
_refine_diff_density_min -0.76
_refine_ls_extinction_coef 0.017(2)
_refine_ls_extinction_method 'Zachariasen(1967) type 2 Gaussian isotropic'
_refine_ls_goodness_of_fit_ref 0.999
_refine_ls_hydrogen_treatment noref
_refine_ls_number_parameters 407
_refine_ls_number_reflns 6669
_refine_ls_R_factor_gt 0.0293
_refine_ls_shift/su_max 0.0018
_refine_ls_structure_factor_coef F
_refine_ls_weighting_details 'w = 1/[\s^2^(Fo) + 0.00297|Fo|^2^]'
_refine_ls_weighting_scheme calc
_refine_ls_wR_factor_ref 0.0575
_reflns_number_gt 6669
_reflns_number_total 7194
_reflns_threshold_expression F^2^>3.0\s(F^2^)
_cod_data_source_file om050809qsi20050919_081150.cif
_cod_data_source_block 9
_cod_original_cell_volume 1629.96(5)
_cod_original_sg_symbol_H-M 'P -1         '
_cod_original_formula_sum 'C40 H38 Fe2 P2 Pd '
_cod_database_code 4074698

loop_
_symmetry_equiv_pos_as_xyz
x,y,z
-x,-y,-z

loop_
_atom_site_label
_atom_site_type_symbol
_atom_site_fract_x
_atom_site_fract_y
_atom_site_fract_z
_atom_site_U_iso_or_equiv
_atom_site_adp_type
_atom_site_occupancy
_atom_site_calc_flag
Pd(1) Pd 0.52403(1) 0.24095(1) 0.56315(2) 0.01333(6) Uani 1.00 d
Fe(1) Fe 0.33260(3) 0.33740(2) 0.23994(4) 0.01485(9) Uani 1.00 d
Fe(2) Fe 0.31495(3) 0.00513(2) 0.17766(4) 0.01487(9) Uani 1.00 d
P(1) P 0.54039(5) 0.21627(4) 0.33307(6) 0.0118(1) Uani 1.00 d
P(2) P 0.31335(5) 0.17837(4) 0.44844(6) 0.0122(1) Uani 1.00 d
C(1) C 0.4938(2) 0.3091(1) 0.2575(3) 0.0159(5) Uani 1.00 d
C(2) C 0.5146(2) 0.4000(2) 0.3540(3) 0.0197(5) Uani 1.00 d
C(3) C 0.4610(2) 0.4566(2) 0.2648(3) 0.0239(6) Uani 1.00 d
C(4) C 0.4067(2) 0.4006(2) 0.1134(3) 0.0232(6) Uani 1.00 d
C(5) C 0.4281(2) 0.3112(2) 0.1091(3) 0.0195(6) Uani 1.00 d
C(6) C 0.2480(2) 0.2515(1) 0.3340(2) 0.0149(5) Uani 1.00 d
C(7) C 0.2607(2) 0.3489(2) 0.3956(3) 0.0203(6) Uani 1.00 d
C(8) C 0.1962(2) 0.3846(2) 0.2789(3) 0.0271(7) Uani 1.00 d
C(9) C 0.1456(2) 0.3123(2) 0.1432(3) 0.0248(6) Uani 1.00 d
C(10) C 0.1783(2) 0.2301(2) 0.1767(3) 0.0195(5) Uani 1.00 d
C(11) C 0.4546(2) 0.1071(1) 0.1856(2) 0.0149(5) Uani 1.00 d
C(12) C 0.4903(2) 0.0225(2) 0.1973(3) 0.0186(5) Uani 1.00 d
C(13) C 0.4103(2) -0.0510(2) 0.0674(3) 0.0221(6) Uani 1.00 d
C(14) C 0.3249(2) -0.0136(2) -0.0248(3) 0.0235(6) Uani 1.00 d
C(15) C 0.3511(2) 0.0835(2) 0.0462(2) 0.0189(5) Uani 1.00 d
C(16) C 0.2574(2) 0.0594(1) 0.3317(2) 0.0147(5) Uani 1.00 d
C(17) C 0.3215(2) -0.0082(2) 0.3770(3) 0.0210(6) Uani 1.00 d
C(18) C 0.2572(3) -0.0962(2) 0.2652(3) 0.0278(7) Uani 1.00 d
C(19) C 0.1553(2) -0.0836(2) 0.1541(3) 0.0283(6) Uani 1.00 d
C(20) C 0.1533(2) 0.0115(2) 0.1955(3) 0.0216(6) Uani 1.00 d
C(21) C 0.6910(2) 0.2234(1) 0.3275(2) 0.0147(5) Uani 1.00 d
C(22) C 0.7711(2) 0.1838(2) 0.4186(3) 0.0205(5) Uani 1.00 d
C(23) C 0.8843(2) 0.1846(2) 0.4125(3) 0.0244(6) Uani 1.00 d
C(24) C 0.9175(2) 0.2265(2) 0.3156(3) 0.0264(6) Uani 1.00 d
C(25) C 0.8380(2) 0.2658(2) 0.2244(3) 0.0287(7) Uani 1.00 d
C(26) C 0.7250(2) 0.2644(2) 0.2296(3) 0.0203(6) Uani 1.00 d
C(27) C 0.2276(2) 0.1721(1) 0.5670(2) 0.0151(5) Uani 1.00 d
C(28) C 0.2239(2) 0.2537(2) 0.6560(3) 0.0214(6) Uani 1.00 d
C(29) C 0.1654(2) 0.2490(2) 0.7521(3) 0.0255(6) Uani 1.00 d
C(30) C 0.1129(2) 0.1628(2) 0.7629(3) 0.0244(6) Uani 1.00 d
C(31) C 0.1177(2) 0.0816(2) 0.6772(3) 0.0275(7) Uani 1.00 d
C(32) C 0.1736(2) 0.0861(2) 0.5791(3) 0.0230(6) Uani 1.00 d
C(33) C 0.7113(2) 0.3308(1) 0.6798(2) 0.0122(5) Uani 1.00 d
C(34) C 0.5245(2) 0.2678(2) 0.7782(3) 0.0263(6) Uani 1.00 d
C(35) C 0.2175(3) 0.5000(2) 0.7207(4) 0.0360(8) Uani 1.00 d
C(36) C 0.2391(3) 0.5259(2) 0.8705(4) 0.0430(8) Uani 1.00 d
C(37) C 0.1468(3) 0.5031(2) 0.9165(4) 0.0430(9) Uani 1.00 d
C(38) C 0.0306(3) 0.4541(2) 0.8112(4) 0.0403(8) Uani 1.00 d
C(39) C 0.0081(2) 0.4278(2) 0.6637(3) 0.0358(7) Uani 1.00 d
C(40) C 0.1004(3) 0.4503(2) 0.6165(3) 0.0354(8) Uani 1.00 d
H(1) H 0.5573 0.4192 0.4591 0.0232 Uiso 1.00 calc
H(2) H 0.4605 0.5195 0.2997 0.0283 Uiso 1.00 calc
H(3) H 0.3626 0.4197 0.0300 0.0275 Uiso 1.00 calc
H(4) H 0.4008 0.2605 0.0222 0.0230 Uiso 1.00 calc
H(5) H 0.3037 0.3832 0.4974 0.0239 Uiso 1.00 calc
H(6) H 0.1896 0.4470 0.2897 0.0321 Uiso 1.00 calc
H(7) H 0.0989 0.3174 0.0478 0.0293 Uiso 1.00 calc
H(8) H 0.1573 0.1713 0.1064 0.0230 Uiso 1.00 calc
H(9) H 0.5560 0.0165 0.2785 0.0219 Uiso 1.00 calc
H(10) H 0.4132 -0.1143 0.0473 0.0261 Uiso 1.00 calc
H(11) H 0.2600 -0.0477 -0.1178 0.0279 Uiso 1.00 calc
H(12) H 0.3071 0.1253 0.0083 0.0223 Uiso 1.00 calc
H(13) H 0.3933 0.0034 0.4644 0.0248 Uiso 1.00 calc
H(14) H 0.2804 -0.1529 0.2646 0.0330 Uiso 1.00 calc
H(15) H 0.0988 -0.1302 0.0660 0.0335 Uiso 1.00 calc
H(16) H 0.0952 0.0390 0.1398 0.0255 Uiso 1.00 calc
H(17) H 0.7487 0.1560 0.4856 0.0241 Uiso 1.00 calc
H(18) H 0.9381 0.1567 0.4741 0.0289 Uiso 1.00 calc
H(19) H 0.9947 0.2281 0.3119 0.0313 Uiso 1.00 calc
H(20) H 0.8609 0.2940 0.1580 0.0340 Uiso 1.00 calc
H(21) H 0.6708 0.2912 0.1664 0.0239 Uiso 1.00 calc
H(22) H 0.2617 0.3130 0.6510 0.0254 Uiso 1.00 calc
H(23) H 0.1615 0.3049 0.8103 0.0302 Uiso 1.00 calc
H(24) H 0.0736 0.1596 0.8292 0.0289 Uiso 1.00 calc
H(25) H 0.0828 0.0225 0.6855 0.0326 Uiso 1.00 calc
H(26) H 0.1751 0.0298 0.5192 0.0271 Uiso 1.00 calc
H(27) H 0.7579 0.3039 0.7508 0.0142 Uiso 1.00 calc
H(28) H 0.7108 0.3909 0.7290 0.0142 Uiso 1.00 calc
H(29) H 0.7467 0.3366 0.6103 0.0142 Uiso 1.00 calc
H(30) H 0.5866 0.2461 0.8406 0.0313 Uiso 1.00 calc
H(31) H 0.4473 0.2361 0.7725 0.0313 Uiso 1.00 calc
H(32) H 0.5398 0.3332 0.8184 0.0313 Uiso 1.00 calc
H(33) H 0.2819 0.5161 0.6899 0.0430 Uiso 1.00 calc
H(34) H 0.3189 0.5600 0.9421 0.0512 Uiso 1.00 calc
H(35) H 0.1623 0.5207 1.0191 0.0511 Uiso 1.00 calc
H(36) H -0.0342 0.4386 0.8418 0.0480 Uiso 1.00 calc
H(37) H -0.0719 0.3937 0.5929 0.0424 Uiso 1.00 calc
H(38) H 0.0842 0.4320 0.5138 0.0421 Uiso 1.00 calc

loop_
_atom_site_aniso_label
_atom_site_aniso_U_11
_atom_site_aniso_U_22
_atom_site_aniso_U_33
_atom_site_aniso_U_12
_atom_site_aniso_U_13
_atom_site_aniso_U_23
Pd(1) 0.0112(1) 0.0151(1) 0.0133(1) 0.00283(7) 0.00606(9) 0.00188(7)
Fe(1) 0.0132(2) 0.0169(2) 0.0204(2) 0.0067(1) 0.0106(1) 0.0086(1)
Fe(2) 0.0152(2) 0.0133(2) 0.0175(2) 0.0009(1) 0.0117(1) 0.0009(1)
P(1) 0.0092(2) 0.0140(3) 0.0140(3) 0.0029(2) 0.0071(2) 0.0036(2)
P(2) 0.0107(2) 0.0145(3) 0.0135(3) 0.0029(2) 0.0080(2) 0.0029(2)
C(1) 0.0117(9) 0.0177(10) 0.022(1) 0.0038(7) 0.0109(8) 0.0060(8)
C(2) 0.0165(10) 0.0149(10) 0.029(1) 0.0017(8) 0.0119(9) 0.0057(8)
C(3) 0.024(1) 0.017(1) 0.037(1) 0.0061(9) 0.018(1) 0.0118(9)
C(4) 0.022(1) 0.031(1) 0.029(1) 0.0096(9) 0.017(1) 0.0197(10)
C(5) 0.020(1) 0.024(1) 0.023(1) 0.0085(8) 0.0159(9) 0.0108(8)
C(6) 0.0113(9) 0.0182(10) 0.020(1) 0.0056(7) 0.0113(8) 0.0056(8)
C(7) 0.020(1) 0.020(1) 0.029(1) 0.0089(8) 0.0173(10) 0.0073(9)
C(8) 0.026(1) 0.027(1) 0.048(2) 0.0173(10) 0.028(1) 0.022(1)
C(9) 0.015(1) 0.036(1) 0.033(1) 0.0134(9) 0.0118(10) 0.021(1)
C(10) 0.0139(9) 0.025(1) 0.021(1) 0.0056(8) 0.0078(9) 0.0085(8)
C(11) 0.0132(9) 0.0169(10) 0.016(1) 0.0011(7) 0.0097(8) 0.0033(7)
C(12) 0.0165(10) 0.020(1) 0.024(1) 0.0052(8) 0.0143(9) 0.0042(8)
C(13) 0.027(1) 0.018(1) 0.025(1) 0.0023(9) 0.020(1) -0.0011(8)
C(14) 0.027(1) 0.026(1) 0.015(1) -0.0021(10) 0.0139(10) -0.0029(8)
C(15) 0.0157(10) 0.024(1) 0.018(1) 0.0016(8) 0.0094(9) 0.0061(8)
C(16) 0.0157(9) 0.0161(9) 0.018(1) 0.0048(8) 0.0137(8) 0.0049(7)
C(17) 0.029(1) 0.021(1) 0.025(1) 0.0110(9) 0.020(1) 0.0115(9)
C(18) 0.037(1) 0.015(1) 0.044(2) 0.0056(10) 0.032(1) 0.0078(10)
C(19) 0.027(1) 0.020(1) 0.037(1) -0.0074(9) 0.025(1) -0.0039(9)
C(20) 0.0145(10) 0.024(1) 0.025(1) -0.0002(8) 0.0124(9) 0.0016(9)
C(21) 0.0102(8) 0.0170(10) 0.018(1) 0.0029(7) 0.0090(8) 0.0026(7)
C(22) 0.016(1) 0.025(1) 0.021(1) 0.0058(8) 0.0075(9) 0.0074(8)
C(23) 0.0132(10) 0.027(1) 0.030(1) 0.0083(9) 0.0066(9) 0.0032(9)
C(24) 0.013(1) 0.030(1) 0.037(1) 0.0066(9) 0.0149(10) 0.0018(10)
C(25) 0.024(1) 0.030(1) 0.044(2) 0.0068(10) 0.025(1) 0.014(1)
C(26) 0.016(1) 0.021(1) 0.029(1) 0.0067(8) 0.0135(9) 0.0104(9)
C(27) 0.0123(9) 0.021(1) 0.015(1) 0.0055(8) 0.0083(8) 0.0055(8)
C(28) 0.025(1) 0.024(1) 0.021(1) 0.0076(9) 0.0147(10) 0.0069(9)
C(29) 0.029(1) 0.033(1) 0.020(1) 0.012(1) 0.016(1) 0.0045(9)
C(30) 0.019(1) 0.041(1) 0.019(1) 0.0067(10) 0.0137(9) 0.0094(10)
C(31) 0.030(1) 0.030(1) 0.025(1) 0.000(1) 0.017(1) 0.0087(10)
C(32) 0.027(1) 0.020(1) 0.025(1) 0.0022(9) 0.018(1) 0.0033(8)
C(33) 0.0077(8) 0.0137(9) 0.017(1) 0.0025(7) 0.0094(8) 0.0010(7)
C(34) 0.022(1) 0.042(2) 0.016(1) 0.010(1) 0.0100(10) 0.0057(10)
C(35) 0.031(1) 0.023(1) 0.063(2) 0.008(1) 0.028(1) 0.016(1)
C(36) 0.032(2) 0.018(1) 0.060(2) 0.002(1) 0.002(1) 0.005(1)
C(37) 0.063(2) 0.036(2) 0.031(2) 0.019(1) 0.020(1) 0.007(1)
C(38) 0.039(2) 0.043(2) 0.048(2) 0.014(1) 0.029(1) 0.009(1)
C(39) 0.022(1) 0.037(2) 0.042(2) 0.005(1) 0.012(1) 0.004(1)
C(40) 0.043(2) 0.032(1) 0.039(2) 0.016(1) 0.024(1) 0.008(1)

loop_
_atom_type_symbol
_atom_type_description
_atom_type_scat_dispersion_real
_atom_type_scat_dispersion_imag
_atom_type_scat_source
C C 0.003 0.002
;International Tables for Crystallography
(1992, Vol. C, Tables 4.2.6.8 and 6.1.1.1)
;
H H 0.000 0.000
;International Tables for Crystallography
(1992, Vol. C, Table 6.1.1.2)
;
Fe Fe 0.346 0.844
;International Tables for Crystallography
(1992, Vol. C, Tables 4.2.6.8 and 6.1.1.1)
;
P P 0.102 0.094
;International Tables for Crystallography
(1992, Vol. C, Tables 4.2.6.8 and 6.1.1.1)
;
Pd Pd -0.999 1.007
;International Tables for Crystallography
(1992, Vol. C, Tables 4.2.6.8 and 6.1.1.1)
;

loop_
_geom_angle_atom_site_label_1
_geom_angle_atom_site_label_2
_geom_angle_atom_site_label_3
_geom_angle
_geom_angle_publ_flag
P(1) Pd(1) P(2) 91.77(2) yes
P(1) Pd(1) C(33) 91.91(5) yes
P(1) Pd(1) C(34) 175.46(7) yes
P(2) Pd(1) C(33) 166.61(5) yes
P(2) Pd(1) C(34) 92.76(7) yes
C(33) Pd(1) C(34) 83.66(9) yes
C(1) Fe(1) C(2) 41.50(9) yes
C(1) Fe(1) C(3) 69.13(9) yes
C(1) Fe(1) C(4) 68.38(9) yes
C(1) Fe(1) C(5) 40.65(9) yes
C(1) Fe(1) C(6) 109.10(8) yes
C(1) Fe(1) C(7) 128.01(9) yes
C(1) Fe(1) C(8) 165.2(1) yes
C(1) Fe(1) C(9) 153.8(1) yes
C(1) Fe(1) C(10) 120.21(9) yes
C(2) Fe(1) C(3) 40.81(9) yes
C(2) Fe(1) C(4) 68.24(10) yes
C(2) Fe(1) C(5) 68.46(10) yes
C(2) Fe(1) C(6) 117.34(9) yes
C(2) Fe(1) C(7) 105.44(10) yes
C(2) Fe(1) C(8) 125.4(1) yes
C(2) Fe(1) C(9) 163.7(1) yes
C(2) Fe(1) C(10) 152.76(9) yes
C(3) Fe(1) C(4) 40.4(1) yes
C(3) Fe(1) C(5) 67.98(9) yes
C(3) Fe(1) C(6) 149.61(10) yes
C(3) Fe(1) C(7) 114.77(10) yes
C(3) Fe(1) C(8) 105.1(1) yes
C(3) Fe(1) C(9) 126.48(10) yes
C(3) Fe(1) C(10) 166.3(1) yes
C(4) Fe(1) C(5) 40.02(9) yes
C(4) Fe(1) C(6) 169.23(10) yes
C(4) Fe(1) C(7) 148.90(10) yes
C(4) Fe(1) C(8) 116.68(10) yes
C(4) Fe(1) C(9) 108.53(10) yes
C(4) Fe(1) C(10) 130.6(1) yes
C(5) Fe(1) C(6) 131.46(9) yes
C(5) Fe(1) C(7) 167.92(9) yes
C(5) Fe(1) C(8) 151.3(1) yes
C(5) Fe(1) C(9) 120.1(1) yes
C(5) Fe(1) C(10) 111.71(9) yes
C(6) Fe(1) C(7) 40.95(8) yes
C(6) Fe(1) C(8) 68.55(8) yes
C(6) Fe(1) C(9) 68.80(9) yes
C(6) Fe(1) C(10) 40.75(9) yes
C(7) Fe(1) C(8) 40.72(10) yes
C(7) Fe(1) C(9) 68.60(10) yes
C(7) Fe(1) C(10) 68.61(9) yes
C(8) Fe(1) C(9) 40.4(1) yes
C(8) Fe(1) C(10) 68.26(10) yes
C(9) Fe(1) C(10) 40.90(9) yes
C(11) Fe(2) C(12) 41.29(8) yes
C(11) Fe(2) C(13) 69.18(9) yes
C(11) Fe(2) C(14) 69.09(9) yes
C(11) Fe(2) C(15) 41.13(8) yes
C(11) Fe(2) C(16) 107.61(8) yes
C(11) Fe(2) C(17) 115.48(9) yes
C(11) Fe(2) C(18) 148.6(1) yes
C(11) Fe(2) C(19) 170.0(1) yes
C(11) Fe(2) C(20) 131.17(9) yes
C(12) Fe(2) C(13) 40.78(9) yes
C(12) Fe(2) C(14) 68.36(10) yes
C(12) Fe(2) C(15) 68.80(9) yes
C(12) Fe(2) C(16) 127.56(9) yes
C(12) Fe(2) C(17) 104.51(10) yes
C(12) Fe(2) C(18) 114.2(1) yes
C(12) Fe(2) C(19) 148.1(1) yes
C(12) Fe(2) C(20) 168.14(9) yes
C(13) Fe(2) C(14) 40.3(1) yes
C(13) Fe(2) C(15) 68.46(9) yes
C(13) Fe(2) C(16) 165.30(10) yes
C(13) Fe(2) C(17) 125.42(10) yes
C(13) Fe(2) C(18) 105.11(10) yes
C(13) Fe(2) C(19) 116.22(10) yes
C(13) Fe(2) C(20) 151.02(10) yes
C(14) Fe(2) C(15) 40.85(9) yes
C(14) Fe(2) C(16) 153.4(1) yes
C(14) Fe(2) C(17) 164.3(1) yes
C(14) Fe(2) C(18) 127.3(1) yes
C(14) Fe(2) C(19) 109.1(1) yes
C(14) Fe(2) C(20) 120.2(1) yes
C(15) Fe(2) C(16) 119.19(9) yes
C(15) Fe(2) C(17) 151.41(9) yes
C(15) Fe(2) C(18) 167.1(1) yes
C(15) Fe(2) C(19) 131.3(1) yes
C(15) Fe(2) C(20) 111.52(10) yes
C(16) Fe(2) C(17) 41.88(9) yes
C(16) Fe(2) C(18) 69.77(9) yes
C(16) Fe(2) C(19) 69.36(9) yes
C(16) Fe(2) C(20) 41.23(9) yes
C(17) Fe(2) C(18) 41.37(10) yes
C(17) Fe(2) C(19) 69.1(1) yes
C(17) Fe(2) C(20) 69.28(10) yes
C(18) Fe(2) C(19) 40.3(1) yes
C(18) Fe(2) C(20) 68.34(10) yes
C(19) Fe(2) C(20) 40.55(10) yes
Pd(1) P(1) C(1) 106.17(7) yes
Pd(1) P(1) C(11) 121.09(7) yes
Pd(1) P(1) C(21) 119.51(7) yes
C(1) P(1) C(11) 106.3(1) yes
C(1) P(1) C(21) 103.71(9) yes
C(11) P(1) C(21) 98.26(9) yes
Pd(1) P(2) C(6) 108.62(7) yes
Pd(1) P(2) C(16) 116.68(7) yes
Pd(1) P(2) C(27) 118.23(7) yes
C(6) P(2) C(16) 107.44(10) yes
C(6) P(2) C(27) 103.91(9) yes
C(16) P(2) C(27) 100.77(9) yes
Fe(1) C(1) P(1) 121.8(1) yes
Fe(1) C(1) C(2) 69.0(1) yes
Fe(1) C(1) C(5) 70.9(1) yes
P(1) C(1) C(2) 120.8(2) yes
P(1) C(1) C(5) 132.0(2) yes
C(2) C(1) C(5) 107.1(2) yes
Fe(1) C(2) C(1) 69.5(1) yes
Fe(1) C(2) C(3) 71.0(1) yes
C(1) C(2) C(3) 108.5(2) yes
Fe(1) C(3) C(2) 68.2(1) yes
Fe(1) C(3) C(4) 70.1(1) yes
C(2) C(3) C(4) 107.3(2) yes
Fe(1) C(4) C(3) 69.5(1) yes
Fe(1) C(4) C(5) 69.8(1) yes
C(3) C(4) C(5) 108.5(2) yes
Fe(1) C(5) C(1) 68.5(1) yes
Fe(1) C(5) C(4) 70.2(1) yes
C(1) C(5) C(4) 108.6(2) yes
Fe(1) C(6) P(2) 127.8(1) yes
Fe(1) C(6) C(7) 68.1(1) yes
Fe(1) C(6) C(10) 68.7(1) yes
P(2) C(6) C(7) 122.5(2) yes
P(2) C(6) C(10) 131.1(2) yes
C(7) C(6) C(10) 106.5(2) yes
Fe(1) C(7) C(6) 71.0(1) yes
Fe(1) C(7) C(8) 70.1(1) yes
C(6) C(7) C(8) 108.6(2) yes
Fe(1) C(8) C(7) 69.2(1) yes
Fe(1) C(8) C(9) 70.1(1) yes
C(7) C(8) C(9) 108.7(2) yes
Fe(1) C(9) C(8) 69.5(1) yes
Fe(1) C(9) C(10) 69.3(1) yes
C(8) C(9) C(10) 107.4(2) yes
Fe(1) C(10) C(6) 70.6(1) yes
Fe(1) C(10) C(9) 69.8(1) yes
C(6) C(10) C(9) 108.8(2) yes
Fe(2) C(11) P(1) 127.0(1) yes
Fe(2) C(11) C(12) 69.0(1) yes
Fe(2) C(11) C(15) 69.4(1) yes
P(1) C(11) C(12) 120.1(2) yes
P(1) C(11) C(15) 133.3(2) yes
C(12) C(11) C(15) 106.5(2) yes
Fe(2) C(12) C(11) 69.7(1) yes
Fe(2) C(12) C(13) 70.2(1) yes
C(11) C(12) C(13) 108.6(2) yes
Fe(2) C(13) C(12) 69.0(1) yes
Fe(2) C(13) C(14) 69.7(1) yes
C(12) C(13) C(14) 108.0(2) yes
Fe(2) C(14) C(13) 70.0(1) yes
Fe(2) C(14) C(15) 69.4(1) yes
C(13) C(14) C(15) 108.5(2) yes
Fe(2) C(15) C(11) 69.5(1) yes
Fe(2) C(15) C(14) 69.7(1) yes
C(11) C(15) C(14) 108.3(2) yes
Fe(2) C(16) P(2) 126.1(1) yes
Fe(2) C(16) C(17) 69.5(1) yes
Fe(2) C(16) C(20) 71.0(1) yes
P(2) C(16) C(17) 119.2(2) yes
P(2) C(16) C(20) 133.2(2) yes
C(17) C(16) C(20) 107.5(2) yes
Fe(2) C(17) C(16) 68.6(1) yes
Fe(2) C(17) C(18) 70.1(1) yes
C(16) C(17) C(18) 107.4(2) yes
Fe(2) C(18) C(17) 68.5(1) yes
Fe(2) C(18) C(19) 70.3(1) yes
C(17) C(18) C(19) 108.4(2) yes
Fe(2) C(19) C(18) 69.3(1) yes
Fe(2) C(19) C(20) 69.6(1) yes
C(18) C(19) C(20) 108.4(2) yes
Fe(2) C(20) C(16) 67.7(1) yes
Fe(2) C(20) C(19) 69.8(1) yes
C(16) C(20) C(19) 108.2(2) yes
P(1) C(21) C(22) 119.2(2) yes
P(1) C(21) C(26) 121.5(2) yes
C(22) C(21) C(26) 119.2(2) yes
C(21) C(22) C(23) 120.7(2) yes
C(22) C(23) C(24) 119.5(2) yes
C(23) C(24) C(25) 120.1(2) yes
C(24) C(25) C(26) 120.4(2) yes
C(21) C(26) C(25) 120.2(2) yes
P(2) C(27) C(28) 120.6(2) yes
P(2) C(27) C(32) 120.9(2) yes
C(28) C(27) C(32) 118.3(2) yes
C(27) C(28) C(29) 120.7(2) yes
C(28) C(29) C(30) 120.0(2) yes
C(29) C(30) C(31) 119.9(2) yes
C(30) C(31) C(32) 120.1(2) yes
C(27) C(32) C(31) 121.0(2) yes
C(36) C(35) C(40) 119.3(3) yes
C(35) C(36) C(37) 120.9(3) yes
C(36) C(37) C(38) 119.0(3) yes
C(37) C(38) C(39) 120.6(3) yes
C(38) C(39) C(40) 120.7(3) yes
C(35) C(40) C(39) 119.4(3) yes

loop_
_geom_bond_atom_site_label_1
_geom_bond_atom_site_label_2
_geom_bond_distance
_geom_bond_publ_flag
Pd(1) P(1) 2.3518(5) yes
Pd(1) P(2) 2.3222(5) yes
Pd(1) C(33) 2.185(2) yes
Pd(1) C(34) 2.115(2) yes
Fe(1) C(1) 2.038(2) yes
Fe(1) C(2) 2.032(2) yes
Fe(1) C(3) 2.068(2) yes
Fe(1) C(4) 2.076(2) yes
Fe(1) C(5) 2.070(2) yes
Fe(1) C(6) 2.078(2) yes
Fe(1) C(7) 2.039(2) yes
Fe(1) C(8) 2.050(2) yes
Fe(1) C(9) 2.059(2) yes
Fe(1) C(10) 2.052(2) yes
Fe(2) C(11) 2.044(2) yes
Fe(2) C(12) 2.034(2) yes
Fe(2) C(13) 2.050(2) yes
Fe(2) C(14) 2.046(2) yes
Fe(2) C(15) 2.042(2) yes
Fe(2) C(16) 2.010(2) yes
Fe(2) C(17) 2.023(2) yes
Fe(2) C(18) 2.045(2) yes
Fe(2) C(19) 2.058(2) yes
Fe(2) C(20) 2.055(2) yes
P(1) C(1) 1.806(2) yes
P(1) C(11) 1.827(2) yes
P(1) C(21) 1.838(2) yes
P(2) C(6) 1.826(2) yes
P(2) C(16) 1.803(2) yes
P(2) C(27) 1.844(2) yes
C(1) C(2) 1.442(3) yes
C(1) C(5) 1.428(3) yes
C(2) C(3) 1.430(3) yes
C(3) C(4) 1.431(4) yes
C(4) C(5) 1.419(3) yes
C(6) C(7) 1.440(3) yes
C(6) C(10) 1.438(3) yes
C(7) C(8) 1.423(4) yes
C(8) C(9) 1.419(4) yes
C(9) C(10) 1.436(3) yes
C(11) C(12) 1.438(3) yes
C(11) C(15) 1.435(3) yes
C(12) C(13) 1.423(3) yes
C(13) C(14) 1.410(4) yes
C(14) C(15) 1.426(3) yes
C(16) C(17) 1.442(3) yes
C(16) C(20) 1.432(3) yes
C(17) C(18) 1.437(3) yes
C(18) C(19) 1.415(4) yes
C(19) C(20) 1.425(3) yes
C(21) C(22) 1.391(3) yes
C(21) C(26) 1.396(3) yes
C(22) C(23) 1.398(3) yes
C(23) C(24) 1.391(4) yes
C(24) C(25) 1.384(4) yes
C(25) C(26) 1.391(3) yes
C(27) C(28) 1.395(3) yes
C(27) C(32) 1.395(3) yes
C(28) C(29) 1.393(3) yes
C(29) C(30) 1.386(4) yes
C(30) C(31) 1.382(4) yes
C(31) C(32) 1.386(3) yes
C(35) C(36) 1.392(5) yes
C(35) C(40) 1.391(4) yes
C(36) C(37) 1.373(5) yes
C(37) C(38) 1.386(5) yes
C(38) C(39) 1.367(4) yes
C(39) C(40) 1.379(4) yes

loop_
_geom_contact_atom_site_label_1
_geom_contact_atom_site_label_2
_geom_contact_distance
_geom_contact_site_symmetry_2
C(11) C(13) 3.538(3) 2_655
C(12) C(14) 3.297(3) 2_655
C(12) C(13) 3.352(3) 2_655
C(13) C(13) 3.264(4) 2_655
C(13) C(14) 3.395(3) 2_655
C(13) C(15) 3.554(3) 2_655
C(13) C(26) 3.589(3) 2_655
C(26) C(35) 3.407(4) 2_666
C(26) C(36) 3.508(4) 2_666
C(28) C(40) 3.596(4) .
C(40) C(40) 3.510(6) 2_566

loop_
_geom_torsion_atom_site_label_1
_geom_torsion_atom_site_label_2
_geom_torsion_atom_site_label_3
_geom_torsion_atom_site_label_4
_geom_torsion
_geom_torsion_publ_flag
Pd(1) P(1) C(1) Fe(1) -51.9(1) yes
Pd(1) P(1) C(1) C(2) 31.2(2) yes
Pd(1) P(1) C(1) C(5) -144.1(2) yes
Pd(1) P(1) C(11) Fe(2) 12.0(2) yes
Pd(1) P(1) C(11) C(12) -73.3(2) yes
Pd(1) P(1) C(11) C(15) 108.0(2) yes
Pd(1) P(1) C(21) C(22) 41.7(2) yes
Pd(1) P(1) C(21) C(26) -141.0(2) yes
Pd(1) P(2) C(6) Fe(1) 25.2(2) yes
Pd(1) P(2) C(6) C(7) -61.0(2) yes
Pd(1) P(2) C(6) C(10) 118.9(2) yes
Pd(1) P(2) C(16) Fe(2) -46.4(2) yes
Pd(1) P(2) C(16) C(17) 38.6(2) yes
Pd(1) P(2) C(16) C(20) -144.1(2) yes
Pd(1) P(2) C(27) C(28) 64.5(2) yes
Pd(1) P(2) C(27) C(32) -110.2(2) yes
Fe(1) C(1) P(1) C(11) 78.3(1) yes
Fe(1) C(1) P(1) C(21) -178.6(1) yes
Fe(1) C(1) C(2) C(3) -60.5(2) yes
Fe(1) C(1) C(5) C(4) 58.8(2) yes
Fe(1) C(2) C(1) P(1) -115.3(1) yes
Fe(1) C(2) C(1) C(5) 61.0(1) yes
Fe(1) C(2) C(3) C(4) -59.4(2) yes
Fe(1) C(3) C(2) C(1) 59.6(1) yes
Fe(1) C(3) C(4) C(5) -59.1(2) yes
Fe(1) C(4) C(3) C(2) 58.3(2) yes
Fe(1) C(4) C(5) C(1) -57.8(1) yes
Fe(1) C(5) C(1) P(1) 116.0(2) yes
Fe(1) C(5) C(1) C(2) -59.8(1) yes
Fe(1) C(5) C(4) C(3) 58.9(2) yes
Fe(1) C(6) P(2) C(16) -101.9(1) yes
Fe(1) C(6) P(2) C(27) 151.9(1) yes
Fe(1) C(6) C(7) C(8) 60.3(2) yes
Fe(1) C(6) C(10) C(9) -59.6(2) yes
Fe(1) C(7) C(6) P(2) 121.8(1) yes
Fe(1) C(7) C(6) C(10) -58.1(1) yes
Fe(1) C(7) C(8) C(9) 59.2(2) yes
Fe(1) C(8) C(7) C(6) -60.8(1) yes
Fe(1) C(8) C(9) C(10) 59.1(2) yes
Fe(1) C(9) C(8) C(7) -58.6(2) yes
Fe(1) C(9) C(10) C(6) 60.1(1) yes
Fe(1) C(10) C(6) P(2) -122.2(2) yes
Fe(1) C(10) C(6) C(7) 57.8(1) yes
Fe(1) C(10) C(9) C(8) -59.2(2) yes
Fe(2) C(11) P(1) C(1) -109.0(1) yes
Fe(2) C(11) P(1) C(21) 144.0(1) yes
Fe(2) C(11) C(12) C(13) 59.6(1) yes
Fe(2) C(11) C(15) C(14) -59.1(2) yes
Fe(2) C(12) C(11) P(1) 121.5(1) yes
Fe(2) C(12) C(11) C(15) -59.5(1) yes
Fe(2) C(12) C(13) C(14) 59.0(2) yes
Fe(2) C(13) C(12) C(11) -59.3(1) yes
Fe(2) C(13) C(14) C(15) 58.9(2) yes
Fe(2) C(14) C(13) C(12) -58.6(1) yes
Fe(2) C(14) C(15) C(11) 59.0(1) yes
Fe(2) C(15) C(11) P(1) -121.9(2) yes
Fe(2) C(15) C(11) C(12) 59.2(1) yes
Fe(2) C(15) C(14) C(13) -59.3(2) yes
Fe(2) C(16) P(2) C(6) 75.8(2) yes
Fe(2) C(16) P(2) C(27) -175.8(1) yes
Fe(2) C(16) C(17) C(18) -59.6(2) yes
Fe(2) C(16) C(20) C(19) 58.2(2) yes
Fe(2) C(17) C(16) P(2) -120.8(1) yes
Fe(2) C(17) C(16) C(20) 61.2(1) yes
Fe(2) C(17) C(18) C(19) -59.2(2) yes
Fe(2) C(18) C(17) C(16) 58.7(1) yes
Fe(2) C(18) C(19) C(20) -58.9(2) yes
Fe(2) C(19) C(18) C(17) 58.0(2) yes
Fe(2) C(19) C(20) C(16) -56.9(1) yes
Fe(2) C(20) C(16) P(2) 122.2(2) yes
Fe(2) C(20) C(16) C(17) -60.2(1) yes
Fe(2) C(20) C(19) C(18) 58.7(2) yes
P(1) Pd(1) P(2) C(6) -62.70(7) yes
P(1) Pd(1) P(2) C(16) 58.86(8) yes
P(1) Pd(1) P(2) C(27) 179.34(8) yes
P(1) C(1) Fe(1) C(2) 114.0(2) yes
P(1) C(1) Fe(1) C(3) 151.7(2) yes
P(1) C(1) Fe(1) C(4) -164.8(2) yes
P(1) C(1) Fe(1) C(5) -128.2(2) yes
P(1) C(1) Fe(1) C(6) 4.0(2) yes
P(1) C(1) Fe(1) C(7) 45.9(2) yes
P(1) C(1) Fe(1) C(8) 82.2(4) yes
P(1) C(1) Fe(1) C(9) -76.6(2) yes
P(1) C(1) Fe(1) C(10) -39.4(2) yes
P(1) C(1) C(2) C(3) -175.9(2) yes
P(1) C(1) C(5) C(4) 174.8(2) yes
P(1) C(11) Fe(2) C(12) -112.6(2) yes
P(1) C(11) Fe(2) C(13) -150.0(2) yes
P(1) C(11) Fe(2) C(14) 166.8(2) yes
P(1) C(11) Fe(2) C(15) 129.3(2) yes
P(1) C(11) Fe(2) C(16) 14.8(2) yes
P(1) C(11) Fe(2) C(17) -29.6(2) yes
P(1) C(11) Fe(2) C(18) -65.0(2) yes
P(1) C(11) Fe(2) C(19) 85.5(5) yes
P(1) C(11) Fe(2) C(20) 54.4(2) yes
P(1) C(11) C(12) C(13) -178.9(1) yes
P(1) C(11) C(15) C(14) 178.9(2) yes
P(1) C(21) C(22) C(23) 177.3(2) yes
P(1) C(21) C(26) C(25) -177.8(2) yes
P(2) Pd(1) P(1) C(1) 77.96(7) yes
P(2) Pd(1) P(1) C(11) -43.17(8) yes
P(2) Pd(1) P(1) C(21) -165.45(8) yes
P(2) C(6) Fe(1) C(1) 11.7(2) yes
P(2) C(6) Fe(1) C(2) -32.8(2) yes
P(2) C(6) Fe(1) C(3) -69.4(2) yes
P(2) C(6) Fe(1) C(4) 86.2(5) yes
P(2) C(6) Fe(1) C(5) 51.7(2) yes
P(2) C(6) Fe(1) C(7) -114.9(2) yes
P(2) C(6) Fe(1) C(8) -152.7(2) yes
P(2) C(6) Fe(1) C(9) 163.8(2) yes
P(2) C(6) Fe(1) C(10) 126.1(2) yes
P(2) C(6) C(7) C(8) -177.9(2) yes
P(2) C(6) C(10) C(9) 178.2(2) yes
P(2) C(16) Fe(2) C(11) 3.1(2) yes
P(2) C(16) Fe(2) C(12) 44.5(2) yes
P(2) C(16) Fe(2) C(13) 78.0(4) yes
P(2) C(16) Fe(2) C(14) -75.2(3) yes
P(2) C(16) Fe(2) C(15) -40.2(2) yes
P(2) C(16) Fe(2) C(17) 111.9(2) yes
P(2) C(16) Fe(2) C(18) 150.0(2) yes
P(2) C(16) Fe(2) C(19) -166.9(2) yes
P(2) C(16) Fe(2) C(20) -130.2(2) yes
P(2) C(16) C(17) C(18) 179.6(1) yes
P(2) C(16) C(20) C(19) -179.7(2) yes
P(2) C(27) C(28) C(29) -176.2(2) yes
P(2) C(27) C(32) C(31) 174.7(2) yes
C(1) Fe(1) C(2) C(3) 119.1(2) yes
C(1) Fe(1) C(3) C(2) -38.3(1) yes
C(1) Fe(1) C(3) C(4) 80.8(1) yes
C(1) Fe(1) C(4) C(3) -82.8(1) yes
C(1) Fe(1) C(4) C(5) 37.2(1) yes
C(1) Fe(1) C(5) C(4) -120.5(2) yes
C(1) Fe(1) C(6) C(7) 126.5(1) yes
C(1) Fe(1) C(6) C(10) -114.5(1) yes
C(1) Fe(1) C(7) C(6) -74.5(2) yes
C(1) Fe(1) C(7) C(8) 166.6(1) yes
C(1) Fe(1) C(8) C(7) -45.6(4) yes
C(1) Fe(1) C(8) C(9) -165.7(3) yes
C(1) Fe(1) C(9) C(8) 171.8(2) yes
C(1) Fe(1) C(9) C(10) 52.9(3) yes
C(1) Fe(1) C(10) C(6) 84.5(1) yes
C(1) Fe(1) C(10) C(9) -155.9(1) yes
C(1) P(1) Pd(1) C(33) -89.17(9) yes
C(1) P(1) Pd(1) C(34) -101.2(10) yes
C(1) P(1) C(11) C(12) 165.6(2) yes
C(1) P(1) C(11) C(15) -13.1(2) yes
C(1) P(1) C(21) C(22) 159.5(2) yes
C(1) P(1) C(21) C(26) -23.1(2) yes
C(1) C(2) Fe(1) C(3) -119.1(2) yes
C(1) C(2) Fe(1) C(4) -81.5(1) yes
C(1) C(2) Fe(1) C(5) -38.3(1) yes
C(1) C(2) Fe(1) C(6) 88.4(1) yes
C(1) C(2) Fe(1) C(7) 130.7(1) yes
C(1) C(2) Fe(1) C(8) 170.5(1) yes
C(1) C(2) Fe(1) C(9) -163.1(3) yes
C(1) C(2) Fe(1) C(10) 57.6(3) yes
C(1) C(2) C(3) C(4) 0.2(2) yes
C(1) C(5) Fe(1) C(2) 39.1(1) yes
C(1) C(5) Fe(1) C(3) 83.2(1) yes
C(1) C(5) Fe(1) C(4) 120.5(2) yes
C(1) C(5) Fe(1) C(6) -69.0(2) yes
C(1) C(5) Fe(1) C(7) -22.4(5) yes
C(1) C(5) Fe(1) C(8) 164.3(2) yes
C(1) C(5) Fe(1) C(9) -156.4(1) yes
C(1) C(5) Fe(1) C(10) -111.6(1) yes
C(1) C(5) C(4) C(3) 1.1(3) yes
C(2) Fe(1) C(1) C(5) -117.8(2) yes
C(2) Fe(1) C(3) C(4) 119.0(2) yes
C(2) Fe(1) C(4) C(3) -38.0(1) yes
C(2) Fe(1) C(4) C(5) 82.0(2) yes
C(2) Fe(1) C(5) C(4) -81.4(2) yes
C(2) Fe(1) C(6) C(7) 82.0(1) yes
C(2) Fe(1) C(6) C(10) -159.0(1) yes
C(2) Fe(1) C(7) C(6) -114.1(1) yes
C(2) Fe(1) C(7) C(8) 127.0(2) yes
C(2) Fe(1) C(8) C(7) -71.0(2) yes
C(2) Fe(1) C(8) C(9) 168.9(1) yes
C(2) Fe(1) C(9) C(8) -34.0(4) yes
C(2) Fe(1) C(9) C(10) -152.9(3) yes
C(2) Fe(1) C(10) C(6) 44.2(3) yes
C(2) Fe(1) C(10) C(9) 163.8(2) yes
C(2) C(1) Fe(1) C(3) 37.7(1) yes
C(2) C(1) Fe(1) C(4) 81.2(2) yes
C(2) C(1) Fe(1) C(5) 117.8(2) yes
C(2) C(1) Fe(1) C(6) -110.0(1) yes
C(2) C(1) Fe(1) C(7) -68.1(2) yes
C(2) C(1) Fe(1) C(8) -31.8(4) yes
C(2) C(1) Fe(1) C(9) 169.4(2) yes
C(2) C(1) Fe(1) C(10) -153.4(1) yes
C(2) C(1) P(1) C(11) 161.4(2) yes
C(2) C(1) P(1) C(21) -95.6(2) yes
C(2) C(1) C(5) C(4) -1.0(2) yes
C(2) C(3) Fe(1) C(4) -119.0(2) yes
C(2) C(3) Fe(1) C(5) -82.1(1) yes
C(2) C(3) Fe(1) C(6) 54.1(2) yes
C(2) C(3) Fe(1) C(7) 85.1(2) yes
C(2) C(3) Fe(1) C(8) 127.3(1) yes
C(2) C(3) Fe(1) C(9) 166.0(1) yes
C(2) C(3) Fe(1) C(10) -173.6(4) yes
C(2) C(3) C(4) C(5) -0.8(3) yes
C(3) Fe(1) C(1) C(5) -80.1(1) yes
C(3) Fe(1) C(4) C(5) 119.9(2) yes
C(3) Fe(1) C(5) C(4) -37.3(1) yes
C(3) Fe(1) C(6) C(7) 45.4(2) yes
C(3) Fe(1) C(6) C(10) 164.4(2) yes
C(3) Fe(1) C(7) C(6) -156.6(1) yes
C(3) Fe(1) C(7) C(8) 84.5(2) yes
C(3) Fe(1) C(8) C(7) -110.6(2) yes
C(3) Fe(1) C(8) C(9) 129.3(1) yes
C(3) Fe(1) C(9) C(8) -68.4(2) yes
C(3) Fe(1) C(9) C(10) 172.7(1) yes
C(3) Fe(1) C(10) C(6) -145.0(4) yes
C(3) Fe(1) C(10) C(9) -25.4(5) yes
C(3) C(2) Fe(1) C(4) 37.6(1) yes
C(3) C(2) Fe(1) C(5) 80.8(1) yes
C(3) C(2) Fe(1) C(6) -152.5(1) yes
C(3) C(2) Fe(1) C(7) -110.2(1) yes
C(3) C(2) Fe(1) C(8) -70.4(2) yes
C(3) C(2) Fe(1) C(9) -44.0(4) yes
C(3) C(2) Fe(1) C(10) 176.7(2) yes
C(3) C(2) C(1) C(5) 0.5(2) yes
C(3) C(4) Fe(1) C(5) -119.9(2) yes
C(3) C(4) Fe(1) C(6) -161.2(4) yes
C(3) C(4) Fe(1) C(7) 45.9(2) yes
C(3) C(4) Fe(1) C(8) 81.9(2) yes
C(3) C(4) Fe(1) C(9) 125.0(1) yes
C(3) C(4) Fe(1) C(10) 165.3(1) yes
C(4) Fe(1) C(1) C(5) -36.6(1) yes
C(4) Fe(1) C(6) C(7) -158.9(4) yes
C(4) Fe(1) C(6) C(10) -39.9(5) yes
C(4) Fe(1) C(7) C(6) 172.5(2) yes
C(4) Fe(1) C(7) C(8) 53.6(3) yes
C(4) Fe(1) C(8) C(7) -152.3(1) yes
C(4) Fe(1) C(8) C(9) 87.6(2) yes
C(4) Fe(1) C(9) C(8) -109.7(2) yes
C(4) Fe(1) C(9) C(10) 131.4(1) yes
C(4) Fe(1) C(10) C(6) 170.9(1) yes
C(4) Fe(1) C(10) C(9) -69.5(2) yes
C(4) C(3) Fe(1) C(5) 36.9(1) yes
C(4) C(3) Fe(1) C(6) 173.2(2) yes
C(4) C(3) Fe(1) C(7) -155.9(1) yes
C(4) C(3) Fe(1) C(8) -113.6(2) yes
C(4) C(3) Fe(1) C(9) -75.0(2) yes
C(4) C(3) Fe(1) C(10) -54.5(5) yes
C(4) C(5) Fe(1) C(6) 170.5(1) yes
C(4) C(5) Fe(1) C(7) -142.9(4) yes
C(4) C(5) Fe(1) C(8) 43.9(3) yes
C(4) C(5) Fe(1) C(9) 83.2(2) yes
C(4) C(5) Fe(1) C(10) 128.0(1) yes
C(5) Fe(1) C(6) C(7) 166.6(1) yes
C(5) Fe(1) C(6) C(10) -74.4(2) yes
C(5) Fe(1) C(7) C(6) -56.1(5) yes
C(5) Fe(1) C(7) C(8) -175.0(4) yes
C(5) Fe(1) C(8) C(7) 177.8(2) yes
C(5) Fe(1) C(8) C(9) 57.7(3) yes
C(5) Fe(1) C(9) C(8) -152.0(1) yes
C(5) Fe(1) C(9) C(10) 89.1(2) yes
C(5) Fe(1) C(10) C(6) 129.0(1) yes
C(5) Fe(1) C(10) C(9) -111.4(2) yes
C(5) C(1) Fe(1) C(6) 132.2(1) yes
C(5) C(1) Fe(1) C(7) 174.2(1) yes
C(5) C(1) Fe(1) C(8) -149.6(3) yes
C(5) C(1) Fe(1) C(9) 51.6(2) yes
C(5) C(1) Fe(1) C(10) 88.8(1) yes
C(5) C(1) P(1) C(11) -14.0(2) yes
C(5) C(1) P(1) C(21) 89.1(2) yes
C(5) C(4) Fe(1) C(6) -41.3(5) yes
C(5) C(4) Fe(1) C(7) 165.9(2) yes
C(5) C(4) Fe(1) C(8) -158.1(2) yes
C(5) C(4) Fe(1) C(9) -115.1(2) yes
C(5) C(4) Fe(1) C(10) -74.8(2) yes
C(6) Fe(1) C(7) C(8) -118.9(2) yes
C(6) Fe(1) C(8) C(7) 38.1(1) yes
C(6) Fe(1) C(8) C(9) -82.1(1) yes
C(6) Fe(1) C(9) C(8) 81.4(1) yes
C(6) Fe(1) C(9) C(10) -37.5(1) yes
C(6) Fe(1) C(10) C(9) 119.6(2) yes
C(6) P(2) Pd(1) C(33) 43.2(2) yes
C(6) P(2) Pd(1) C(34) 117.2(1) yes
C(6) P(2) C(16) C(17) 160.7(2) yes
C(6) P(2) C(16) C(20) -21.9(2) yes
C(6) P(2) C(27) C(28) -56.0(2) yes
C(6) P(2) C(27) C(32) 129.4(2) yes
C(6) C(7) Fe(1) C(8) 118.9(2) yes
C(6) C(7) Fe(1) C(9) 81.9(1) yes
C(6) C(7) Fe(1) C(10) 37.8(1) yes
C(6) C(7) C(8) C(9) -1.6(3) yes
C(6) C(10) Fe(1) C(7) -38.0(1) yes
C(6) C(10) Fe(1) C(8) -81.9(1) yes
C(6) C(10) Fe(1) C(9) -119.6(2) yes
C(6) C(10) C(9) C(8) 0.8(2) yes
C(7) Fe(1) C(6) C(10) 119.0(2) yes
C(7) Fe(1) C(8) C(9) -120.1(2) yes
C(7) Fe(1) C(9) C(8) 37.3(1) yes
C(7) Fe(1) C(9) C(10) -81.6(1) yes
C(7) Fe(1) C(10) C(9) 81.6(2) yes
C(7) C(6) Fe(1) C(8) -37.8(1) yes
C(7) C(6) Fe(1) C(9) -81.4(1) yes
C(7) C(6) Fe(1) C(10) -119.0(2) yes
C(7) C(6) P(2) C(16) 171.9(2) yes
C(7) C(6) P(2) C(27) 65.7(2) yes
C(7) C(6) C(10) C(9) -1.8(2) yes
C(7) C(8) Fe(1) C(9) 120.1(2) yes
C(7) C(8) Fe(1) C(10) 82.0(1) yes
C(7) C(8) C(9) C(10) 0.5(3) yes
C(8) Fe(1) C(6) C(10) 81.2(1) yes
C(8) Fe(1) C(9) C(10) -118.9(2) yes
C(8) Fe(1) C(10) C(9) 37.7(2) yes
C(8) C(7) Fe(1) C(9) -37.0(2) yes
C(8) C(7) Fe(1) C(10) -81.1(2) yes
C(8) C(7) C(6) C(10) 2.1(2) yes
C(8) C(9) Fe(1) C(10) 118.9(2) yes
C(9) Fe(1) C(6) C(10) 37.6(1) yes
C(9) C(8) Fe(1) C(10) -38.1(1) yes
C(10) C(6) P(2) C(16) -8.1(2) yes
C(10) C(6) P(2) C(27) -114.4(2) yes
C(11) Fe(2) C(12) C(13) -119.7(2) yes
C(11) Fe(2) C(13) C(12) 37.8(1) yes
C(11) Fe(2) C(13) C(14) -81.9(1) yes
C(11) Fe(2) C(14) C(13) 82.1(1) yes
C(11) Fe(2) C(14) C(15) -37.7(1) yes
C(11) Fe(2) C(15) C(14) 119.7(2) yes
C(11) Fe(2) C(16) C(17) -108.8(1) yes
C(11) Fe(2) C(16) C(20) 133.3(1) yes
C(11) Fe(2) C(17) C(16) 88.3(1) yes
C(11) Fe(2) C(17) C(18) -152.8(1) yes
C(11) Fe(2) C(18) C(17) 52.3(2) yes
C(11) Fe(2) C(18) C(19) 172.4(2) yes
C(11) Fe(2) C(19) C(18) -156.7(5) yes
C(11) Fe(2) C(19) C(20) -36.7(6) yes
C(11) Fe(2) C(20) C(16) -67.2(2) yes
C(11) Fe(2) C(20) C(19) 172.1(1) yes
C(11) P(1) Pd(1) C(33) 149.71(10) yes
C(11) P(1) Pd(1) C(34) 137.7(10) yes
C(11) P(1) C(21) C(22) -91.3(2) yes
C(11) P(1) C(21) C(26) 86.0(2) yes
C(11) C(12) Fe(2) C(13) 119.7(2) yes
C(11) C(12) Fe(2) C(14) 82.5(1) yes
C(11) C(12) Fe(2) C(15) 38.5(1) yes
C(11) C(12) Fe(2) C(16) -72.7(2) yes
C(11) C(12) Fe(2) C(17) -112.2(1) yes
C(11) C(12) Fe(2) C(18) -155.1(1) yes
C(11) C(12) Fe(2) C(19) 174.2(2) yes
C(11) C(12) Fe(2) C(20) -55.4(5) yes
C(11) C(12) C(13) C(14) -0.3(2) yes
C(11) C(15) Fe(2) C(12) -38.6(1) yes
C(11) C(15) Fe(2) C(13) -82.6(1) yes
C(11) C(15) Fe(2) C(14) -119.7(2) yes
C(11) C(15) Fe(2) C(16) 83.5(1) yes
C(11) C(15) Fe(2) C(17) 42.7(2) yes
C(11) C(15) Fe(2) C(18) -144.6(4) yes
C(11) C(15) Fe(2) C(19) 170.8(1) yes
C(11) C(15) Fe(2) C(20) 128.6(1) yes
C(11) C(15) C(14) C(13) -0.3(2) yes
C(12) Fe(2) C(11) C(15) 118.1(2) yes
C(12) Fe(2) C(13) C(14) -119.7(2) yes
C(12) Fe(2) C(14) C(13) 37.6(1) yes
C(12) Fe(2) C(14) C(15) -82.2(1) yes
C(12) Fe(2) C(15) C(14) 81.0(2) yes
C(12) Fe(2) C(16) C(17) -67.4(2) yes
C(12) Fe(2) C(16) C(20) 174.7(1) yes
C(12) Fe(2) C(17) C(16) 130.9(1) yes
C(12) Fe(2) C(17) C(18) -110.2(1) yes
C(12) Fe(2) C(18) C(17) 84.6(2) yes
C(12) Fe(2) C(18) C(19) -155.3(1) yes
C(12) Fe(2) C(19) C(18) 46.1(2) yes
C(12) Fe(2) C(19) C(20) 166.1(2) yes
C(12) Fe(2) C(20) C(16) -21.0(5) yes
C(12) Fe(2) C(20) C(19) -141.7(4) yes
C(12) C(11) Fe(2) C(13) -37.4(1) yes
C(12) C(11) Fe(2) C(14) -80.6(1) yes
C(12) C(11) Fe(2) C(15) -118.1(2) yes
C(12) C(11) Fe(2) C(16) 127.4(1) yes
C(12) C(11) Fe(2) C(17) 83.0(1) yes
C(12) C(11) Fe(2) C(18) 47.6(2) yes
C(12) C(11) Fe(2) C(19) -161.9(5) yes
C(12) C(11) Fe(2) C(20) 167.0(1) yes
C(12) C(11) P(1) C(21) 58.7(2) yes
C(12) C(11) C(15) C(14) 0.1(2) yes
C(12) C(13) Fe(2) C(14) 119.7(2) yes
C(12) C(13) Fe(2) C(15) 82.1(1) yes
C(12) C(13) Fe(2) C(16) -42.1(4) yes
C(12) C(13) Fe(2) C(17) -69.3(2) yes
C(12) C(13) Fe(2) C(18) -109.7(2) yes
C(12) C(13) Fe(2) C(19) -151.3(1) yes
C(12) C(13) Fe(2) C(20) 177.9(2) yes
C(12) C(13) C(14) C(15) 0.4(3) yes
C(13) Fe(2) C(11) C(15) 80.7(1) yes
C(13) Fe(2) C(14) C(15) -119.8(2) yes
C(13) Fe(2) C(15) C(14) 37.1(1) yes
C(13) Fe(2) C(16) C(17) -33.9(4) yes
C(13) Fe(2) C(16) C(20) -151.8(3) yes
C(13) Fe(2) C(17) C(16) 170.0(1) yes
C(13) Fe(2) C(17) C(18) -71.1(2) yes
C(13) Fe(2) C(18) C(17) 127.0(1) yes
C(13) Fe(2) C(18) C(19) -112.9(1) yes
C(13) Fe(2) C(19) C(18) 82.5(2) yes
C(13) Fe(2) C(19) C(20) -157.6(1) yes
C(13) Fe(2) C(20) C(16) 165.7(2) yes
C(13) Fe(2) C(20) C(19) 44.9(3) yes
C(13) C(12) Fe(2) C(14) -37.2(1) yes
C(13) C(12) Fe(2) C(15) -81.2(1) yes
C(13) C(12) Fe(2) C(16) 167.6(1) yes
C(13) C(12) Fe(2) C(17) 128.1(1) yes
C(13) C(12) Fe(2) C(18) 85.2(2) yes
C(13) C(12) Fe(2) C(19) 54.5(2) yes
C(13) C(12) Fe(2) C(20) -175.1(4) yes
C(13) C(12) C(11) C(15) 0.1(2) yes
C(13) C(14) Fe(2) C(15) 119.8(2) yes
C(13) C(14) Fe(2) C(16) 169.8(2) yes
C(13) C(14) Fe(2) C(17) -27.9(4) yes
C(13) C(14) Fe(2) C(18) -66.9(2) yes
C(13) C(14) Fe(2) C(19) -108.3(2) yes
C(13) C(14) Fe(2) C(20) -151.5(1) yes
C(14) Fe(2) C(11) C(15) 37.5(1) yes
C(14) Fe(2) C(16) C(17) 172.9(2) yes
C(14) Fe(2) C(16) C(20) 55.0(2) yes
C(14) Fe(2) C(17) C(16) -168.2(3) yes
C(14) Fe(2) C(17) C(18) -49.3(4) yes
C(14) Fe(2) C(18) C(17) 165.0(1) yes
C(14) Fe(2) C(18) C(19) -74.9(2) yes
C(14) Fe(2) C(19) C(18) 125.6(2) yes
C(14) Fe(2) C(19) C(20) -114.4(2) yes
C(14) Fe(2) C(20) C(16) -154.9(1) yes
C(14) Fe(2) C(20) C(19) 84.4(2) yes
C(14) C(13) Fe(2) C(15) -37.6(1) yes
C(14) C(13) Fe(2) C(16) -161.8(3) yes
C(14) C(13) Fe(2) C(17) 171.0(1) yes
C(14) C(13) Fe(2) C(18) 130.7(2) yes
C(14) C(13) Fe(2) C(19) 89.0(2) yes
C(14) C(13) Fe(2) C(20) 58.2(3) yes
C(14) C(15) Fe(2) C(16) -156.8(1) yes
C(14) C(15) Fe(2) C(17) 162.4(2) yes
C(14) C(15) Fe(2) C(18) -24.9(5) yes
C(14) C(15) Fe(2) C(19) -69.5(2) yes
C(14) C(15) Fe(2) C(20) -111.7(2) yes
C(15) Fe(2) C(16) C(17) -152.1(1) yes
C(15) Fe(2) C(16) C(20) 90.0(1) yes
C(15) Fe(2) C(17) C(16) 58.7(2) yes
C(15) Fe(2) C(17) C(18) 177.6(2) yes
C(15) Fe(2) C(18) C(17) -174.7(4) yes
C(15) Fe(2) C(18) C(19) -54.6(5) yes
C(15) Fe(2) C(19) C(18) 166.0(1) yes
C(15) Fe(2) C(19) C(20) -74.0(2) yes
C(15) Fe(2) C(20) C(16) -110.2(1) yes
C(15) Fe(2) C(20) C(19) 129.1(2) yes
C(15) C(11) Fe(2) C(16) -114.5(1) yes
C(15) C(11) Fe(2) C(17) -158.9(1) yes
C(15) C(11) Fe(2) C(18) 165.7(2) yes
C(15) C(11) Fe(2) C(19) -43.8(6) yes
C(15) C(11) Fe(2) C(20) -74.9(2) yes
C(15) C(11) P(1) C(21) -120.0(2) yes
C(15) C(14) Fe(2) C(16) 50.0(3) yes
C(15) C(14) Fe(2) C(17) -147.7(3) yes
C(15) C(14) Fe(2) C(18) 173.2(1) yes
C(15) C(14) Fe(2) C(19) 131.8(1) yes
C(15) C(14) Fe(2) C(20) 88.6(2) yes
C(16) Fe(2) C(17) C(18) 118.9(2) yes
C(16) Fe(2) C(18) C(17) -38.5(1) yes
C(16) Fe(2) C(18) C(19) 81.6(1) yes
C(16) Fe(2) C(19) C(18) -82.7(1) yes
C(16) Fe(2) C(19) C(20) 37.3(1) yes
C(16) Fe(2) C(20) C(19) -120.7(2) yes
C(16) P(2) Pd(1) C(33) 164.7(2) yes
C(16) P(2) Pd(1) C(34) -121.2(1) yes
C(16) P(2) C(27) C(28) -167.2(2) yes
C(16) P(2) C(27) C(32) 18.2(2) yes
C(16) C(17) Fe(2) C(18) -118.9(2) yes
C(16) C(17) Fe(2) C(19) -82.0(1) yes
C(16) C(17) Fe(2) C(20) -38.5(1) yes
C(16) C(17) C(18) C(19) -0.5(2) yes
C(16) C(20) Fe(2) C(17) 39.1(1) yes
C(16) C(20) Fe(2) C(18) 83.6(1) yes
C(16) C(20) Fe(2) C(19) 120.7(2) yes
C(16) C(20) C(19) C(18) 1.8(3) yes
C(17) Fe(2) C(16) C(20) -117.9(2) yes
C(17) Fe(2) C(18) C(19) 120.1(2) yes
C(17) Fe(2) C(19) C(18) -37.7(1) yes
C(17) Fe(2) C(19) C(20) 82.2(2) yes
C(17) Fe(2) C(20) C(19) -81.6(2) yes
C(17) C(16) Fe(2) C(18) 38.1(1) yes
C(17) C(16) Fe(2) C(19) 81.3(2) yes
C(17) C(16) Fe(2) C(20) 117.9(2) yes
C(17) C(16) P(2) C(27) -90.8(2) yes
C(17) C(16) C(20) C(19) -2.1(2) yes
C(17) C(18) Fe(2) C(19) -120.1(2) yes
C(17) C(18) Fe(2) C(20) -82.8(1) yes
C(17) C(18) C(19) C(20) -0.8(3) yes
C(18) Fe(2) C(16) C(20) -79.8(1) yes
C(18) Fe(2) C(19) C(20) 120.0(2) yes
C(18) Fe(2) C(20) C(19) -37.1(2) yes
C(18) C(17) Fe(2) C(19) 36.8(2) yes
C(18) C(17) Fe(2) C(20) 80.4(2) yes
C(18) C(17) C(16) C(20) 1.6(2) yes
C(18) C(19) Fe(2) C(20) -120.0(2) yes
C(19) Fe(2) C(16) C(20) -36.7(1) yes
C(19) C(18) Fe(2) C(20) 37.3(1) yes
C(20) C(16) P(2) C(27) 86.5(2) yes
C(21) P(1) Pd(1) C(33) 27.43(10) yes
C(21) P(1) Pd(1) C(34) 15.4(10) yes
C(21) C(22) C(23) C(24) 0.8(4) yes
C(21) C(26) C(25) C(24) 0.3(4) yes
C(22) C(21) C(26) C(25) -0.4(3) yes
C(22) C(23) C(24) C(25) -0.9(4) yes
C(23) C(22) C(21) C(26) -0.1(3) yes
C(23) C(24) C(25) C(26) 0.4(4) yes
C(27) P(2) Pd(1) C(33) -74.8(2) yes
C(27) P(2) Pd(1) C(34) -0.7(1) yes
C(27) C(28) C(29) C(30) 1.7(4) yes
C(27) C(32) C(31) C(30) 1.2(4) yes
C(28) C(27) C(32) C(31) -0.1(4) yes
C(28) C(29) C(30) C(31) -0.6(4) yes
C(29) C(28) C(27) C(32) -1.4(4) yes
C(29) C(30) C(31) C(32) -0.8(4) yes
C(35) C(36) C(37) C(38) -0.4(5) yes
C(35) C(40) C(39) C(38) 0.2(5) yes
C(36) C(35) C(40) C(39) 0.1(4) yes
C(36) C(37) C(38) C(39) 0.7(5) yes
C(37) C(36) C(35) C(40) 0.0(4) yes
C(37) C(38) C(39) C(40) -0.6(5) yes
C(37) C(38) C(39) C(40) -0.6(5) yes
